data_4084399
loop_
_publ_author_name
'Yang, Xia'
'Wang, Zhong-Xia'

_publ_section_title
;
 Mono- and Dinuclear Pincer Nickel Catalyzed Activation and Transformation
 of C--Cl, C--N, and C--O Bonds
;
_journal_issue 20
_journal_name_full Organometallics
_journal_page_first 5863
_journal_paper_doi 10.1021/om500452c
_journal_volume 33
_journal_year 2014
_chemical_formula_sum 'C19 H18 Br N2 Ni P'
_chemical_formula_weight 443.94
_chemical_name_systematic
; 
 ? 
;
_space_group_IT_number 14
_symmetry_cell_setting monoclinic
_symmetry_space_group_name_Hall '-P 2yab'
_symmetry_space_group_name_H-M 'P 1 21/a 1'
_atom_sites_solution_hydrogens geom
_atom_sites_solution_primary direct
_atom_sites_solution_secondary difmap
_audit_creation_method SHELXL-97
_cell_angle_alpha 90.00
_cell_angle_beta 99.927(2)
_cell_angle_gamma 90.00
_cell_formula_units_Z 4
_cell_length_a 13.4181(4)
_cell_length_b 9.1637(7)
_cell_length_c 15.0653(3)
_cell_measurement_reflns_used 3789
_cell_measurement_temperature 291(2)
_cell_measurement_theta_max 69.5757
_cell_measurement_theta_min 3.3404
_cell_volume 1824.69(15)
_computing_cell_refinement 'CrysAlisPro (Agilent Technologies)'
_computing_data_collection 'CrysAlisPro (Agilent Technologies)'
_computing_data_reduction 'CrysAlisPro (Agilent Technologies)'
_computing_molecular_graphics 'Ortep-3 (L. J. Farrugia, 2001)'
_computing_publication_material SHELXL-97
_computing_structure_refinement 'SHELXL-97 (Sheldrick, 1997)'
_computing_structure_solution 'SHELXS-97 (Sheldrick, 1997)'
_diffrn_ambient_temperature 291(2)
_diffrn_detector_area_resol_mean 15.9149
_diffrn_measured_fraction_theta_full 0.983
_diffrn_measured_fraction_theta_max 0.983
_diffrn_measurement_device_type 'Gemini S Ultra, Agilent Technologies'
_diffrn_measurement_method '\w scans'
_diffrn_radiation_monochromator mirror
_diffrn_radiation_source 'Enhance Ultra (Cu) X-ray Source'
_diffrn_radiation_type CuK\a
_diffrn_radiation_wavelength 1.54184
_diffrn_reflns_av_R_equivalents 0.0478
_diffrn_reflns_av_sigmaI/netI 0.0418
_diffrn_reflns_limit_h_max 15
_diffrn_reflns_limit_h_min -9
_diffrn_reflns_limit_k_max 10
_diffrn_reflns_limit_k_min -10
_diffrn_reflns_limit_l_max 17
_diffrn_reflns_limit_l_min -17
_diffrn_reflns_number 7727
_diffrn_reflns_theta_full 65.08
_diffrn_reflns_theta_max 65.08
_diffrn_reflns_theta_min 5.67
_exptl_absorpt_coefficient_mu 4.934
_exptl_absorpt_correction_T_max 0.3192
_exptl_absorpt_correction_T_min 0.2771
_exptl_absorpt_correction_type multi-scan
_exptl_absorpt_process_details
;
CrysAlisPro, Agilent Technologies,
Version 1.171.36.21 (release 14-08-2012 CrysAlis171 .NET)
(compiled Sep 14 2012,17:21:16)
Empirical absorption correction using spherical harmonics,
 implemented in SCALE3 ABSPACK scaling algorithm.
;
_exptl_crystal_density_diffrn 1.616
_exptl_crystal_density_method 'not measured'
_exptl_crystal_F_000 896
_exptl_crystal_size_max 0.35
_exptl_crystal_size_mid 0.32
_exptl_crystal_size_min 0.30
_refine_diff_density_max 0.810
_refine_diff_density_min -0.903
_refine_diff_density_rms 0.095
_refine_ls_extinction_method none
_refine_ls_goodness_of_fit_ref 1.052
_refine_ls_hydrogen_treatment constr
_refine_ls_matrix_type full
_refine_ls_number_parameters 218
_refine_ls_number_reflns 3056
_refine_ls_number_restraints 0
_refine_ls_restrained_S_all 1.052
_refine_ls_R_factor_all 0.0562
_refine_ls_R_factor_gt 0.0515
_refine_ls_shift/su_max 0.001
_refine_ls_shift/su_mean 0.000
_refine_ls_structure_factor_coef Fsqd
_refine_ls_weighting_details 'calc w=1/[\s^2^(Fo^2^)+(0.1020P)^2^+0.1612P] where P=(Fo^2^+2Fc^2^)/3'
_refine_ls_weighting_scheme calc
_refine_ls_wR_factor_gt 0.1465
_refine_ls_wR_factor_ref 0.1539
_reflns_number_gt 2695
_reflns_number_total 3056
_reflns_threshold_expression >2sigma(I)
_cod_data_source_file om500452c_si_002.cif
_cod_data_source_block shelxl
_cod_depositor_comments 'Adding full bibliography for 4084399--4084400.cif.'
_cod_original_sg_symbol_H-M 'P 21/a'
_cod_database_code 4084399

loop_
_symmetry_equiv_pos_as_xyz
'x, y, z'
'-x+1/2, y+1/2, -z'
'-x, -y, -z'
'x-1/2, -y-1/2, z'

loop_
_atom_site_label
_atom_site_type_symbol
_atom_site_fract_x
_atom_site_fract_y
_atom_site_fract_z
_atom_site_U_iso_or_equiv
_atom_site_adp_type
_atom_site_occupancy
_atom_site_symmetry_multiplicity
_atom_site_calc_flag
_atom_site_refinement_flags
Br1 Br 0.92425(3) 0.08613(6) 0.59801(3) 0.0581(2) Uani 1 1 d .
Ni1 Ni 1.02222(4) 0.04703(7) 0.73587(4) 0.0412(2) Uani 1 1 d .
P1 P 1.14166(7) 0.17909(11) 0.70178(6) 0.0426(3) Uani 1 1 d .
C15 C 1.0461(4) 0.6560(6) 0.6529(5) 0.0784(16) Uani 1 1 d .
H15 H 1.0238 0.7517 0.6431 0.094 Uiso 1 1 calc R
N1 N 1.1051(2) 0.0188(4) 0.8501(2) 0.0433(7) Uani 1 1 d .
C5 C 1.2692(3) 0.0554(5) 0.9526(3) 0.0527(10) Uani 1 1 d .
H5 H 1.2496 -0.0013 0.9978 0.063 Uiso 1 1 calc R
C13 C 1.1191(4) 0.4386(6) 0.6024(4) 0.0665(13) Uani 1 1 d .
H13 H 1.1462 0.3898 0.5580 0.080 Uiso 1 1 calc R
C1 C 1.2333(3) 0.1660(4) 0.8058(3) 0.0429(8) Uani 1 1 d .
C12 C 1.1107(3) 0.3694(5) 0.6822(3) 0.0479(9) Uani 1 1 d .
C6 C 1.2033(3) 0.0794(4) 0.8717(3) 0.0426(8) Uani 1 1 d .
C16 C 1.0386(5) 0.5870(6) 0.7317(5) 0.0850(18) Uani 1 1 d .
H16 H 1.0111 0.6366 0.7757 0.102 Uiso 1 1 calc R
C18 C 1.2063(3) 0.1183(5) 0.6123(3) 0.0525(10) Uani 1 1 d .
H18A H 1.1597 0.1216 0.5555 0.063 Uiso 1 1 calc R
H18B H 1.2618 0.1842 0.6081 0.063 Uiso 1 1 calc R
C4 C 1.3649(3) 0.1179(5) 0.9641(3) 0.0578(11) Uani 1 1 d .
H4 H 1.4102 0.1010 1.0172 0.069 Uiso 1 1 calc R
N2 N 0.9284(2) -0.0714(4) 0.7851(2) 0.0457(8) Uani 1 1 d .
C17 C 1.0709(4) 0.4459(5) 0.7472(4) 0.0714(14) Uani 1 1 d .
H17 H 1.0660 0.4013 0.8017 0.086 Uiso 1 1 calc R
C3 C 1.3936(3) 0.2040(6) 0.8986(3) 0.0596(11) Uani 1 1 d .
H3 H 1.4576 0.2462 0.9082 0.072 Uiso 1 1 calc R
C10 C 0.8113(3) -0.2071(6) 0.8364(4) 0.0624(12) Uani 1 1 d .
H10 H 0.7511 -0.2565 0.8380 0.075 Uiso 1 1 calc R
C8 C 0.9648(3) -0.1125(5) 0.8728(3) 0.0483(9) Uani 1 1 d .
C7 C 1.0623(3) -0.0607(5) 0.9060(3) 0.0469(9) Uani 1 1 d .
H7 H 1.0950 -0.0813 0.9642 0.056 Uiso 1 1 calc R
C9 C 0.8920(3) -0.1982(5) 0.9054(3) 0.0590(11) Uani 1 1 d .
H9 H 0.8976 -0.2403 0.9622 0.071 Uiso 1 1 calc R
C2 C 1.3291(3) 0.2288(5) 0.8190(3) 0.0565(10) Uani 1 1 d .
H2 H 1.3491 0.2868 0.7745 0.068 Uiso 1 1 calc R
C19 C 1.2474(4) -0.0368(6) 0.6284(4) 0.0727(14) Uani 1 1 d .
H19B H 1.2805 -0.0653 0.5795 0.109 Uiso 1 1 calc R
H19A H 1.1925 -0.1026 0.6320 0.109 Uiso 1 1 calc R
H19C H 1.2949 -0.0400 0.6839 0.109 Uiso 1 1 calc R
C11 C 0.8351(3) -0.1291(5) 0.7634(3) 0.0544(10) Uani 1 1 d .
H11 H 0.7928 -0.1185 0.7080 0.065 Uiso 1 1 calc R
C14 C 1.0862(5) 0.5839(6) 0.5892(5) 0.0813(17) Uani 1 1 d .
H14 H 1.0921 0.6311 0.5357 0.098 Uiso 1 1 calc R

loop_
_atom_site_aniso_label
_atom_site_aniso_U_11
_atom_site_aniso_U_22
_atom_site_aniso_U_33
_atom_site_aniso_U_23
_atom_site_aniso_U_13
_atom_site_aniso_U_12
Br1 0.0533(3) 0.0672(4) 0.0502(3) 0.0027(2) -0.0011(2) 0.0003(2)
Ni1 0.0379(4) 0.0395(4) 0.0455(4) 0.0012(3) 0.0055(3) -0.0006(3)
P1 0.0429(5) 0.0397(5) 0.0455(5) 0.0006(4) 0.0085(4) -0.0020(4)
C15 0.069(3) 0.045(3) 0.115(5) 0.002(3) -0.001(3) 0.005(2)
N1 0.0386(15) 0.0426(17) 0.0478(17) 0.0048(14) 0.0046(12) -0.0031(14)
C5 0.046(2) 0.060(3) 0.051(2) 0.002(2) 0.0035(17) -0.0049(19)
C13 0.082(3) 0.055(3) 0.063(3) 0.009(2) 0.013(2) 0.007(2)
C1 0.0398(19) 0.036(2) 0.053(2) -0.0019(16) 0.0074(15) -0.0014(15)
C12 0.042(2) 0.042(2) 0.059(2) 0.0014(18) 0.0064(16) -0.0032(17)
C6 0.0397(19) 0.0369(19) 0.051(2) -0.0063(16) 0.0078(15) -0.0013(15)
C16 0.087(4) 0.058(3) 0.115(5) -0.013(3) 0.032(4) 0.013(3)
C18 0.055(2) 0.053(2) 0.050(2) -0.0049(19) 0.0124(17) -0.0020(19)
C4 0.047(2) 0.065(3) 0.058(3) -0.006(2) -0.0006(18) 0.000(2)
N2 0.0412(18) 0.0405(17) 0.0548(19) 0.0020(14) 0.0063(14) 0.0003(14)
C17 0.085(4) 0.052(3) 0.083(4) 0.000(2) 0.030(3) 0.004(2)
C3 0.045(2) 0.065(3) 0.065(3) -0.010(2) 0.0014(19) -0.013(2)
C10 0.043(2) 0.063(3) 0.082(3) 0.007(2) 0.012(2) -0.013(2)
C8 0.044(2) 0.045(2) 0.057(2) 0.0034(18) 0.0133(17) -0.0019(17)
C7 0.046(2) 0.045(2) 0.047(2) 0.0021(17) 0.0009(17) 0.0021(16)
C9 0.056(2) 0.061(3) 0.061(3) 0.009(2) 0.0121(19) -0.009(2)
C2 0.054(2) 0.053(3) 0.062(2) -0.001(2) 0.0093(19) -0.012(2)
C19 0.079(3) 0.068(3) 0.072(3) -0.008(3) 0.016(3) 0.021(3)
C11 0.042(2) 0.048(2) 0.071(3) 0.002(2) 0.0009(18) -0.0076(19)
C14 0.095(4) 0.054(3) 0.087(4) 0.026(3) -0.006(3) -0.001(3)

loop_
_atom_type_symbol
_atom_type_description
_atom_type_scat_dispersion_real
_atom_type_scat_dispersion_imag
_atom_type_scat_source
C C 0.0181 0.0091 'International Tables Vol C Tables 4.2.6.8 and 6.1.1.4'
H H 0.0000 0.0000 'International Tables Vol C Tables 4.2.6.8 and 6.1.1.4'
P P 0.2955 0.4335 'International Tables Vol C Tables 4.2.6.8 and 6.1.1.4'
Ni Ni -3.0029 0.5091 'International Tables Vol C Tables 4.2.6.8 and 6.1.1.4'
Br Br -0.6763 1.2805 'International Tables Vol C Tables 4.2.6.8 and 6.1.1.4'
N N 0.0311 0.0180 'International Tables Vol C Tables 4.2.6.8 and 6.1.1.4'

loop_
_geom_angle_atom_site_label_1
_geom_angle_atom_site_label_2
_geom_angle_atom_site_label_3
_geom_angle
N1 Ni1 N2 83.88(14)
N1 Ni1 P1 87.05(10)
N2 Ni1 P1 170.86(12)
N1 Ni1 Br1 178.65(10)
N2 Ni1 Br1 97.32(11)
P1 Ni1 Br1 91.75(4)
C12 P1 C18 107.5(2)
C12 P1 C1 107.85(18)
C18 P1 C1 106.32(19)
C12 P1 Ni1 115.15(13)
C18 P1 Ni1 118.62(15)
C1 P1 Ni1 100.29(12)
C14 C15 C16 119.4(5)
C14 C15 H15 120.3
C16 C15 H15 120.3
C7 N1 C6 124.1(3)
C7 N1 Ni1 113.7(3)
C6 N1 Ni1 122.2(3)
C4 C5 C6 118.5(4)
C4 C5 H5 120.7
C6 C5 H5 120.7
C12 C13 C14 119.2(5)
C12 C13 H13 120.4
C14 C13 H13 120.4
C6 C1 C2 120.7(4)
C6 C1 P1 114.7(3)
C2 C1 P1 124.5(3)
C13 C12 C17 118.8(4)
C13 C12 P1 122.4(4)
C17 C12 P1 118.6(4)
C1 C6 C5 119.9(4)
C1 C6 N1 115.7(4)
C5 C6 N1 124.4(4)
C15 C16 C17 121.1(6)
C15 C16 H16 119.5
C17 C16 H16 119.5
C19 C18 P1 112.0(3)
C19 C18 H18A 109.2
P1 C18 H18A 109.2
C19 C18 H18B 109.2
P1 C18 H18B 109.2
H18A C18 H18B 107.9
C3 C4 C5 121.1(4)
C3 C4 H4 119.5
C5 C4 H4 119.5
C11 N2 C8 106.6(3)
C11 N2 Ni1 141.1(3)
C8 N2 Ni1 112.3(3)
C16 C17 C12 120.4(6)
C16 C17 H17 119.8
C12 C17 H17 119.8
C4 C3 C2 120.8(4)
C4 C3 H3 119.6
C2 C3 H3 119.6
C9 C10 C11 108.1(4)
C9 C10 H10 126.0
C11 C10 H10 126.0
N2 C8 C7 113.8(3)
N2 C8 C9 109.6(4)
C7 C8 C9 136.6(4)
N1 C7 C8 116.2(4)
N1 C7 H7 121.9
C8 C7 H7 121.9
C10 C9 C8 105.9(4)
C10 C9 H9 127.0
C8 C9 H9 127.0
C3 C2 C1 119.0(4)
C3 C2 H2 120.5
C1 C2 H2 120.5
C18 C19 H19B 109.5
C18 C19 H19A 109.5
H19B C19 H19A 109.5
C18 C19 H19C 109.5
H19B C19 H19C 109.5
H19A C19 H19C 109.5
N2 C11 C10 109.9(4)
N2 C11 H11 125.1
C10 C11 H11 125.1
C15 C14 C13 121.1(6)
C15 C14 H14 119.5
C13 C14 H14 119.5

loop_
_geom_bond_atom_site_label_1
_geom_bond_atom_site_label_2
_geom_bond_distance
Br1 Ni1 2.2866(7)
Ni1 N1 1.898(3)
Ni1 N2 1.906(3)
Ni1 P1 2.1402(11)
P1 C12 1.805(4)
P1 C18 1.811(4)
P1 C1 1.821(4)
C15 C14 1.351(9)
C15 C16 1.365(9)
C15 H15 0.9300
N1 C7 1.318(5)
N1 C6 1.415(5)
C5 C4 1.389(6)
C5 C6 1.394(6)
C5 H5 0.9300
C13 C12 1.380(6)
C13 C14 1.406(7)
C13 H13 0.9300
C1 C6 1.384(6)
C1 C2 1.391(6)
C12 C17 1.385(7)
C16 C17 1.371(7)
C16 H16 0.9300
C18 C19 1.529(7)
C18 H18A 0.9700
C18 H18B 0.9700
C4 C3 1.370(7)
C4 H4 0.9300
N2 C11 1.346(5)
N2 C8 1.380(6)
C17 H17 0.9300
C3 C2 1.372(6)
C3 H3 0.9300
C10 C9 1.367(7)
C10 C11 1.394(6)
C10 H10 0.9300
C8 C7 1.401(6)
C8 C9 1.406(6)
C7 H7 0.9300
C9 H9 0.9300
C2 H2 0.9300
C19 H19B 0.9600
C19 H19A 0.9600
C19 H19C 0.9600
C11 H11 0.9300
C14 H14 0.9300

loop_
_geom_torsion_atom_site_label_1
_geom_torsion_atom_site_label_2
_geom_torsion_atom_site_label_3
_geom_torsion_atom_site_label_4
_geom_torsion
N1 Ni1 P1 C12 -115.13(19)
N2 Ni1 P1 C12 -108.4(7)
Br1 Ni1 P1 C12 64.26(16)
N1 Ni1 P1 C18 115.4(2)
N2 Ni1 P1 C18 122.2(7)
Br1 Ni1 P1 C18 -65.20(17)
N1 Ni1 P1 C1 0.30(16)
N2 Ni1 P1 C1 7.1(7)
Br1 Ni1 P1 C1 179.69(12)
N2 Ni1 N1 C7 -0.9(3)
P1 Ni1 N1 C7 178.0(3)
Br1 Ni1 N1 C7 151(4)
N2 Ni1 N1 C6 179.3(3)
P1 Ni1 N1 C6 -1.7(3)
Br1 Ni1 N1 C6 -29(5)
C12 P1 C1 C6 121.9(3)
C18 P1 C1 C6 -123.0(3)
Ni1 P1 C1 C6 1.0(3)
C12 P1 C1 C2 -61.9(4)
C18 P1 C1 C2 53.2(4)
Ni1 P1 C1 C2 177.3(3)
C14 C13 C12 C17 -0.6(8)
C14 C13 C12 P1 175.0(4)
C18 P1 C12 C13 11.6(5)
C1 P1 C12 C13 125.9(4)
Ni1 P1 C12 C13 -123.1(4)
C18 P1 C12 C17 -172.8(4)
C1 P1 C12 C17 -58.5(4)
Ni1 P1 C12 C17 52.5(4)
C2 C1 C6 C5 0.5(6)
P1 C1 C6 C5 176.9(3)
C2 C1 C6 N1 -178.7(4)
P1 C1 C6 N1 -2.4(4)
C4 C5 C6 C1 -1.1(6)
C4 C5 C6 N1 178.0(4)
C7 N1 C6 C1 -176.8(4)
Ni1 N1 C6 C1 2.9(5)
C7 N1 C6 C5 4.0(6)
Ni1 N1 C6 C5 -176.3(3)
C14 C15 C16 C17 -0.1(10)
C12 P1 C18 C19 173.1(3)
C1 P1 C18 C19 57.8(4)
Ni1 P1 C18 C19 -54.0(4)
C6 C5 C4 C3 1.4(7)
N1 Ni1 N2 C11 179.7(5)
P1 Ni1 N2 C11 172.9(5)
Br1 Ni1 N2 C11 0.3(5)
N1 Ni1 N2 C8 1.0(3)
P1 Ni1 N2 C8 -5.8(9)
Br1 Ni1 N2 C8 -178.4(3)
C15 C16 C17 C12 -0.9(9)
C13 C12 C17 C16 1.2(8)
P1 C12 C17 C16 -174.6(5)
C5 C4 C3 C2 -1.1(7)
C11 N2 C8 C7 180.0(4)
Ni1 N2 C8 C7 -0.9(5)
C11 N2 C8 C9 0.4(5)
Ni1 N2 C8 C9 179.5(3)
C6 N1 C7 C8 -179.6(4)
Ni1 N1 C7 C8 0.7(5)
N2 C8 C7 N1 0.1(6)
C9 C8 C7 N1 179.6(5)
C11 C10 C9 C8 0.4(6)
N2 C8 C9 C10 -0.5(5)
C7 C8 C9 C10 -180.0(5)
C4 C3 C2 C1 0.5(7)
C6 C1 C2 C3 -0.2(6)
P1 C1 C2 C3 -176.2(3)
C8 N2 C11 C10 -0.1(5)
Ni1 N2 C11 C10 -178.9(3)
C9 C10 C11 N2 -0.2(6)
C16 C15 C14 C13 0.8(9)
C12 C13 C14 C15 -0.4(9)
